data_7232819
loop_
_publ_author_name
'Cui, Lian-sheng'
'Meng, Xiang-min'
'Li, Yong-gang'
'Huang, Ke-rui'
'Li, Yuan-cheng'
'Long, Jin-qiao'
'Yao, Peng-fei'

_publ_section_title
;
 Syntheses, structural diversity, and photocatalytic-degradation
 properties for methylene blue of Co(ii) and Ni(ii) MOFs based on
 terephthalic acid and different imidazole bridging ligands
;
_journal_issue 25
_journal_name_full CrystEngComm
_journal_page_first 3798
_journal_paper_doi 10.1039/C9CE00433E
_journal_volume 21
_journal_year 2019
_chemical_formula_moiety 'C22 H22 Co N4 O6'
_chemical_formula_sum 'C22 H22 Co N4 O6'
_chemical_formula_weight 497.36
_space_group_crystal_system monoclinic
_space_group_IT_number 14
_space_group_name_Hall '-P 2ybc'
_space_group_name_H-M_alt 'P 1 21/c 1'
_symmetry_space_group_name_Hall '-P 2ybc'
_symmetry_space_group_name_H-M 'P 1 21/c 1'
_atom_sites_solution_hydrogens mixed
_atom_sites_solution_primary direct
_audit_creation_date 2018-01-02
_audit_creation_method
;
  Olex2 1.2-ac2
  (compiled 2012.03.06 svn.r2239, GUI svn.r4109)
;
_audit_update_record
;
2018-05-09 deposited with the CCDC.    2019-05-22 downloaded from the CCDC.
;
_cell_angle_alpha 90
_cell_angle_beta 90.750(6)
_cell_angle_gamma 90
_cell_formula_units_Z 4
_cell_length_a 10.9672(6)
_cell_length_b 17.4240(11)
_cell_length_c 11.3309(6)
_cell_measurement_reflns_used 33972
_cell_measurement_temperature 293(2)
_cell_measurement_theta_max 27.424
_cell_measurement_theta_min 2.980
_cell_volume 2165.1(2)
_computing_molecular_graphics
;
O. V. Dolomanov, L. J. Bourhis, R. J. Gildea, J. A. K. Howard and H. Puschmann,
OLEX2: a complete structure solution, refinement and analysis program.
J. Appl. Cryst. (2009). 42, 339-341.
;
_computing_publication_material
;
O. V. Dolomanov, L. J. Bourhis, R. J. Gildea, J. A. K. Howard and H. Puschmann,
OLEX2: a complete structure solution, refinement and analysis program.
J. Appl. Cryst. (2009). 42, 339-341.
;
_computing_structure_refinement
;
SHELXL, G.M. Sheldrick, Acta Cryst.
(2008). A64, 112-122
;
_computing_structure_solution
;
SHELXS, G.M. Sheldrick, Acta Cryst.
(2008). A64, 112-122
;
_diffrn_ambient_temperature 293(2)
_diffrn_measured_fraction_theta_full 0.998
_diffrn_measured_fraction_theta_max 0.998
_diffrn_measurement_device_type 'SuperNova, Single source at offset), Eos'
_diffrn_measurement_method '\w scans'
_diffrn_radiation_type 'MO K\a'
_diffrn_radiation_wavelength 0.709317
_diffrn_reflns_av_R_equivalents 0.1170
_diffrn_reflns_av_unetI/netI 0.0686
_diffrn_reflns_Laue_measured_fraction_full 0.998
_diffrn_reflns_Laue_measured_fraction_max 0.998
_diffrn_reflns_limit_h_max 14
_diffrn_reflns_limit_h_min -14
_diffrn_reflns_limit_k_max 22
_diffrn_reflns_limit_k_min -22
_diffrn_reflns_limit_l_max 13
_diffrn_reflns_limit_l_min -14
_diffrn_reflns_number 33972
_diffrn_reflns_point_group_measured_fraction_full 0.998
_diffrn_reflns_point_group_measured_fraction_max 0.998
_diffrn_reflns_theta_full 25.188
_diffrn_reflns_theta_max 27.424
_diffrn_reflns_theta_min 2.980
_diffrn_source_current n/a
_diffrn_source_voltage n/a
_exptl_absorpt_coefficient_mu 0.841
_exptl_crystal_colour red
_exptl_crystal_density_diffrn 1.526
_exptl_crystal_description block
_exptl_crystal_F_000 1028
_refine_diff_density_max 0.821
_refine_diff_density_min -1.067
_refine_diff_density_rms 0.137
_refine_ls_extinction_method none
_refine_ls_goodness_of_fit_ref 1.200
_refine_ls_hydrogen_treatment mixed
_refine_ls_matrix_type full
_refine_ls_number_parameters 300
_refine_ls_number_reflns 4968
_refine_ls_number_restraints 0
_refine_ls_restrained_S_all 1.200
_refine_ls_R_factor_all 0.1606
_refine_ls_R_factor_gt 0.1231
_refine_ls_shift/su_max 0.002
_refine_ls_shift/su_mean 0.000
_refine_ls_structure_factor_coef Fsqd
_refine_ls_weighting_details 'w=1/[\s^2^(Fo^2^)+(0.0410P)^2^+34.0558P] where P=(Fo^2^+2Fc^2^)/3'
_refine_ls_weighting_scheme calc
_refine_ls_wR_factor_gt 0.2855
_refine_ls_wR_factor_ref 0.2999
_reflns_Friedel_coverage 0.000
_reflns_number_gt 3635
_reflns_number_total 4968
_reflns_threshold_expression 'I > 2\s(I)'
_cod_data_source_file c9ce00433e2.cif
_cod_data_source_block shelx
_cod_depositor_comments 'Adding full bibliography for 7232814--7232819.cif.'
_cod_database_code 7232819
_olex2_submission_special_instructions 'No special instructions were received'
_shelx_space_group_comment
;
The symmetry employed for this shelxl refinement is uniquely defined
by the following loop, which should always be used as a source of
symmetry information in preference to the above space-group names.
They are only intended as comments.
;
_shelxl_version_number 2014-3

loop_
_space_group_symop_operation_xyz
'x, y, z'
'-x, y+1/2, -z+1/2'
'-x, -y, -z'
'x, -y-1/2, z-1/2'

loop_
_atom_site_label
_atom_site_type_symbol
_atom_site_fract_x
_atom_site_fract_y
_atom_site_fract_z
_atom_site_U_iso_or_equiv
_atom_site_adp_type
_atom_site_occupancy
_atom_site_site_symmetry_order
_atom_site_calc_flag
_atom_site_refinement_flags_posn
_atom_site_refinement_flags_adp
Co1 Co 0.20777(11) 0.25098(8) 0.02898(11) 0.0286(3) Uani 1 1 d . .
O1 O 0.3018(5) 0.1867(4) -0.1101(6) 0.0327(15) Uani 1 1 d . .
O3 O 0.9633(6) 0.1735(5) -0.2107(6) 0.0480(19) Uani 1 1 d . .
N4 N 0.3806(8) 0.4232(5) -0.1783(7) 0.038(2) Uani 1 1 d . .
N5 N 0.2805(7) 0.3498(5) -0.0563(7) 0.0334(18) Uani 1 1 d . .
O6 O 0.0333(6) 0.2744(4) -0.0355(6) 0.0346(15) Uani 1 1 d . .
H6A H -0.0167 0.2866 0.0220 0.052 Uiso 1 1 d R U
H6B H 0.0021 0.2340 -0.0720 0.052 Uiso 1 1 d R U
O7 O 0.3962(6) 0.2152(4) 0.0549(5) 0.0365(16) Uani 1 1 d . .
N8 N 1.0513(7) 0.4283(5) -0.2708(8) 0.038(2) Uani 1 1 d . .
C10 C 0.6400(9) 0.1753(6) -0.2817(9) 0.040(2) Uani 1 1 d . .
H10 H 0.6449 0.1759 -0.3636 0.048 Uiso 1 1 calc R U
O11 O 0.8688(7) 0.1777(7) -0.3831(7) 0.077(3) Uani 1 1 d . .
C12 C 0.3989(7) 0.1944(5) -0.0484(8) 0.0275(19) Uani 1 1 d . .
C13 C 0.3332(9) 0.3549(6) -0.1574(8) 0.037(2) Uani 1 1 d . .
H13 H 0.3375 0.3142 -0.2103 0.044 Uiso 1 1 calc R U
C14 C 0.5189(8) 0.1794(6) -0.1083(9) 0.034(2) Uani 1 1 d . .
C15 C 0.8694(8) 0.1739(6) -0.2739(9) 0.036(2) Uani 1 1 d . .
C16 C 0.5910(10) 0.4460(6) -0.2491(9) 0.038(2) Uani 1 1 d . .
C17 C 0.7458(8) 0.1722(5) -0.2154(8) 0.031(2) Uani 1 1 d . .
C18 C 0.8412(9) 0.4478(6) -0.2005(9) 0.035(2) Uani 1 1 d . .
C20 C 1.1662(11) 0.4247(7) -0.4232(11) 0.054(3) Uani 1 1 d . .
H20 H 1.2134 0.4401 -0.4865 0.064 Uiso 1 1 calc R U
C21 C 0.9756(10) 0.4524(7) -0.1717(9) 0.046(3) Uani 1 1 d . .
H21A H 0.9961 0.5047 -0.1504 0.055 Uiso 1 1 calc R U
H21B H 0.9935 0.4199 -0.1041 0.055 Uiso 1 1 calc R U
C22 C 0.6263(8) 0.1753(6) -0.0375(9) 0.035(2) Uani 1 1 d . .
H22 H 0.6216 0.1753 0.0443 0.041 Uiso 1 1 calc R U
C23 C 0.7873(10) 0.4981(6) -0.2815(10) 0.044(2) Uani 1 1 d . .
H23 H 0.8357 0.5337 -0.3203 0.053 Uiso 1 1 calc R U
C24 C 0.7395(8) 0.1712(6) -0.0930(8) 0.034(2) Uani 1 1 d . .
H24 H 0.8106 0.1678 -0.0477 0.041 Uiso 1 1 calc R U
C25 C 1.0733(10) 0.3554(6) -0.3017(9) 0.041(2) Uani 1 1 d . .
H25 H 1.0421 0.3130 -0.2621 0.049 Uiso 1 1 calc R U
C26 C 0.5274(9) 0.1775(6) -0.2304(8) 0.035(2) Uani 1 1 d . .
H26 H 0.4571 0.1778 -0.2772 0.042 Uiso 1 1 calc R U
C27 C 0.6652(9) 0.4961(6) -0.3048(9) 0.040(2) Uani 1 1 d . .
H27 H 0.6321 0.5298 -0.3602 0.048 Uiso 1 1 calc R U
C28 C 0.4549(9) 0.4457(6) -0.2779(9) 0.038(2) Uani 1 1 d . .
H28A H 0.4306 0.4966 -0.3036 0.046 Uiso 1 1 calc R U
H28B H 0.4395 0.4106 -0.3428 0.046 Uiso 1 1 calc R U
C29 C 0.6430(11) 0.3951(7) -0.1687(10) 0.050(3) Uani 1 1 d . .
H29 H 0.5939 0.3601 -0.1296 0.060 Uiso 1 1 calc R U
C30 C 0.2882(12) 0.4211(7) -0.0108(10) 0.055(3) Uani 1 1 d . .
H30 H 0.2531 0.4365 0.0595 0.066 Uiso 1 1 calc R U
C31 C 0.3535(13) 0.4666(7) -0.0809(11) 0.057(3) Uani 1 1 d . .
H31 H 0.3759 0.5173 -0.0666 0.069 Uiso 1 1 calc R U
C32 C 1.1106(10) 0.4728(7) -0.3476(10) 0.049(3) Uani 1 1 d . .
H32 H 1.1130 0.5261 -0.3486 0.059 Uiso 1 1 calc R U
C33 C 0.7655(10) 0.3961(6) -0.1467(10) 0.046(3) Uani 1 1 d . .
H33 H 0.7987 0.3608 -0.0937 0.055 Uiso 1 1 calc R U
N1 N 1.1435(8) 0.3507(5) -0.3938(8) 0.039(2) Uani 1 1 d . .
O2 O 0.1759(6) 0.3157(4) 0.1807(6) 0.0352(15) Uani 1 1 d . .
H2A H 0.1011 0.3144 0.2177 0.08(5) Uiso 1 1 d R .
H2B H 0.2372 0.3117 0.2299 0.127 Uiso 1 1 d R U

loop_
_atom_site_aniso_label
_atom_site_aniso_U_11
_atom_site_aniso_U_22
_atom_site_aniso_U_33
_atom_site_aniso_U_23
_atom_site_aniso_U_13
_atom_site_aniso_U_12
Co1 0.0231(5) 0.0342(6) 0.0287(6) 0.0001(6) 0.0057(4) -0.0007(6)
O1 0.023(3) 0.041(4) 0.034(3) -0.003(3) 0.008(3) -0.001(3)
O3 0.030(4) 0.072(6) 0.043(4) -0.005(4) 0.009(3) -0.001(4)
N4 0.040(5) 0.033(5) 0.041(5) -0.001(4) 0.009(4) -0.007(4)
N5 0.026(4) 0.043(5) 0.032(4) -0.001(4) 0.006(3) -0.005(3)
O6 0.028(3) 0.045(4) 0.032(3) 0.003(3) 0.002(3) 0.000(3)
O7 0.025(3) 0.061(5) 0.024(3) -0.009(3) 0.006(3) 0.003(3)
N8 0.034(4) 0.037(5) 0.044(5) -0.006(4) 0.004(4) -0.001(4)
C10 0.029(5) 0.058(7) 0.033(5) 0.004(5) 0.006(4) -0.001(5)
O11 0.038(4) 0.156(10) 0.039(4) -0.008(6) 0.015(4) -0.027(6)
C12 0.016(4) 0.027(5) 0.039(5) -0.001(4) 0.002(4) 0.001(3)
C13 0.035(5) 0.047(6) 0.029(5) -0.008(4) -0.003(4) 0.002(5)
C14 0.028(5) 0.035(5) 0.040(5) -0.001(4) 0.012(4) -0.001(4)
C15 0.023(4) 0.044(6) 0.041(6) -0.004(5) 0.011(4) -0.007(4)
C16 0.043(6) 0.036(6) 0.035(5) 0.003(4) 0.007(4) 0.002(4)
C17 0.021(4) 0.033(5) 0.040(5) -0.006(4) 0.008(4) -0.003(4)
C18 0.034(5) 0.035(5) 0.037(5) -0.006(4) 0.013(4) 0.009(4)
C20 0.053(7) 0.054(7) 0.055(7) 0.020(6) 0.028(6) 0.017(6)
C21 0.045(6) 0.053(7) 0.039(6) -0.010(5) 0.007(5) 0.007(5)
C22 0.028(5) 0.041(6) 0.035(5) 0.002(4) 0.003(4) 0.002(4)
C23 0.035(5) 0.048(6) 0.050(6) 0.009(5) 0.011(5) -0.002(5)
C24 0.025(4) 0.044(6) 0.035(5) 0.004(4) 0.006(4) 0.000(4)
C25 0.050(6) 0.026(5) 0.047(6) -0.004(4) 0.020(5) 0.003(4)
C26 0.028(5) 0.044(6) 0.033(5) 0.005(4) -0.002(4) 0.001(4)
C27 0.035(5) 0.041(6) 0.044(6) 0.019(5) 0.004(4) 0.002(4)
C28 0.038(5) 0.034(5) 0.042(6) 0.005(4) 0.009(4) -0.008(4)
C29 0.048(7) 0.053(7) 0.049(7) 0.011(6) 0.003(5) -0.010(6)
C30 0.083(9) 0.038(6) 0.044(7) 0.000(5) 0.023(6) 0.004(6)
C31 0.084(9) 0.029(6) 0.060(8) -0.010(5) 0.021(7) -0.011(6)
C32 0.048(6) 0.044(7) 0.057(7) -0.001(5) 0.012(5) -0.007(5)
C33 0.045(6) 0.034(6) 0.059(7) 0.017(5) 0.005(5) 0.004(5)
N1 0.034(4) 0.043(5) 0.042(5) -0.005(4) 0.008(4) -0.003(4)
O2 0.022(3) 0.049(4) 0.034(3) 0.001(3) 0.005(3) -0.003(3)

loop_
_atom_type_symbol
_atom_type_description
_atom_type_scat_dispersion_real
_atom_type_scat_dispersion_imag
_atom_type_scat_source
C C 0.0033 0.0016 'International Tables Vol C Tables 4.2.6.8 and 6.1.1.4'
H H 0.0000 0.0000 'International Tables Vol C Tables 4.2.6.8 and 6.1.1.4'
Co Co 0.3494 0.9721 'International Tables Vol C Tables 4.2.6.8 and 6.1.1.4'
N N 0.0061 0.0033 'International Tables Vol C Tables 4.2.6.8 and 6.1.1.4'
O O 0.0106 0.0060 'International Tables Vol C Tables 4.2.6.8 and 6.1.1.4'

loop_
_geom_angle_atom_site_label_1
_geom_angle_atom_site_label_2
_geom_angle_atom_site_label_3
_geom_angle
_geom_angle_site_symmetry_1
_geom_angle_site_symmetry_3
O1 Co1 C12 30.7(3) . .
N5 Co1 O1 84.6(3) . .
N5 Co1 O7 86.1(3) . .
N5 Co1 C12 80.7(3) . .
O6 Co1 O1 106.6(3) . .
O6 Co1 N5 91.7(3) . .
O6 Co1 O7 166.4(3) . .
O6 Co1 C12 136.9(3) . .
O6 Co1 N1 90.0(3) . 4_466
O6 Co1 O2 91.2(3) . .
O7 Co1 O1 59.8(2) . .
O7 Co1 C12 29.6(3) . .
N1 Co1 O1 91.8(3) 4_466 .
N1 Co1 N5 176.3(3) 4_466 .
N1 Co1 O7 91.5(3) 4_466 .
N1 Co1 C12 95.8(3) 4_466 .
O2 Co1 O1 161.6(2) . .
O2 Co1 N5 90.2(3) . .
O2 Co1 O7 102.3(2) . .
O2 Co1 C12 130.9(3) . .
O2 Co1 N1 93.0(3) . 4_466
C12 O1 Co1 87.2(5) . .
C13 N4 C28 127.4(9) . .
C13 N4 C31 105.2(8) . .
C31 N4 C28 127.2(9) . .
C13 N5 Co1 129.0(7) . .
C13 N5 C30 104.5(9) . .
C30 N5 Co1 126.4(7) . .
C12 O7 Co1 89.5(5) . .
C25 N8 C21 125.1(9) . .
C32 N8 C21 128.1(10) . .
C32 N8 C25 106.8(9) . .
C26 C10 C17 121.8(9) . .
O1 C12 Co1 62.1(4) . .
O1 C12 C14 117.6(8) . .
O7 C12 Co1 61.0(5) . .
O7 C12 O1 121.6(8) . .
O7 C12 C14 120.8(8) . .
C14 C12 Co1 165.9(7) . .
N5 C13 N4 113.7(9) . .
C22 C14 C12 118.5(8) . .
C26 C14 C12 121.4(9) . .
C26 C14 C22 119.8(8) . .
O3 C15 C17 119.0(9) . .
O11 C15 O3 124.6(9) . .
O11 C15 C17 116.4(9) . .
C27 C16 C28 119.7(9) . .
C27 C16 C29 118.2(10) . .
C29 C16 C28 122.0(9) . .
C10 C17 C15 120.8(9) . .
C10 C17 C24 119.5(8) . .
C24 C17 C15 119.5(8) . .
C23 C18 C21 120.9(10) . .
C33 C18 C21 122.3(10) . .
C33 C18 C23 116.8(10) . .
C32 C20 N1 110.4(10) . .
N8 C21 C18 112.4(9) . .
C24 C22 C14 118.9(9) . .
C27 C23 C18 121.2(10) . .
C17 C24 C22 120.2(9) . .
N1 C25 N8 112.1(9) . .
C10 C26 C14 119.7(9) . .
C16 C27 C23 121.4(10) . .
N4 C28 C16 113.1(8) . .
C33 C29 C16 120.5(10) . .
C31 C30 N5 110.6(10) . .
C30 C31 N4 105.9(10) . .
N8 C32 C20 106.3(11) . .
C29 C33 C18 121.8(10) . .
C20 N1 Co1 129.5(7) . 4_665
C25 N1 Co1 126.1(7) . 4_665
C25 N1 C20 104.3(9) . .

loop_
_geom_bond_atom_site_label_1
_geom_bond_atom_site_label_2
_geom_bond_distance
_geom_bond_site_symmetry_2
Co1 O1 2.200(6) .
Co1 N5 2.135(8) .
Co1 O6 2.079(6) .
Co1 O7 2.174(6) .
Co1 C12 2.487(8) .
Co1 N1 2.101(9) 4_466
Co1 O2 2.089(7) .
O1 C12 1.273(10) .
O3 C15 1.247(12) .
N4 C13 1.322(13) .
N4 C28 1.454(12) .
N4 C31 1.373(14) .
N5 C13 1.293(12) .
N5 C30 1.346(14) .
O7 C12 1.227(11) .
N8 C21 1.466(12) .
N8 C25 1.341(12) .
N8 C32 1.339(14) .
C10 C17 1.375(14) .
C10 C26 1.373(13) .
O11 C15 1.238(12) .
C12 C14 1.511(12) .
C14 C22 1.418(13) .
C14 C26 1.388(13) .
C15 C17 1.517(12) .
C16 C27 1.355(14) .
C16 C28 1.524(14) .
C16 C29 1.389(15) .
C17 C24 1.390(13) .
C18 C21 1.507(14) .
C18 C23 1.396(15) .
C18 C33 1.373(14) .
C20 C32 1.350(16) .
C20 N1 1.355(14) .
C22 C24 1.400(12) .
C23 C27 1.362(15) .
C25 N1 1.309(12) .
C29 C33 1.363(16) .
C30 C31 1.336(16) .
N1 Co1 2.101(9) 4_665
